data_1503326
loop_
_publ_author_name
'Zhang, Shu-Sheng'
'Wang, Zhi-Qian'
'Xu, Ming-Hua'
'Lin, Guo-Qiang'

_publ_section_title
;
 Chiral diene as the ligand for the synthesis of axially chiral compounds
 via palladium-catalyzed Suzuki-Miyaura coupling reaction.
;
_journal_issue 23
_journal_name_full 'Organic letters'
_journal_page_first 5546
_journal_page_last 5549
_journal_paper_doi 10.1021/ol102521q
_journal_volume 12
_journal_year 2010
_chemical_absolute_configuration ad
_chemical_formula_sum 'C25 H28 Cl4 Pd'
_chemical_formula_weight 576.67
_chemical_name_systematic
; 
 ? 
;
_space_group_IT_number 19
_symmetry_cell_setting orthorhombic
_symmetry_space_group_name_Hall 'P 2ac 2ab'
_symmetry_space_group_name_H-M 'P 21 21 21'
_atom_sites_solution_hydrogens geom
_atom_sites_solution_primary direct
_atom_sites_solution_secondary difmap
_audit_creation_method SHELXL-97
_cell_angle_alpha 90.00
_cell_angle_beta 90.00
_cell_angle_gamma 90.00
_cell_formula_units_Z 4
_cell_length_a 11.8460(8)
_cell_length_b 13.2656(9)
_cell_length_c 15.6468(11)
_cell_measurement_reflns_used 7889
_cell_measurement_temperature 293(2)
_cell_measurement_theta_max 56.461
_cell_measurement_theta_min 4.313
_cell_volume 2458.8(3)
_computing_cell_refinement 'Bruker SMART'
_computing_data_collection 'Bruker SMART'
_computing_data_reduction 'Bruker SHELXTL'
_computing_molecular_graphics 'Bruker SHELXTL'
_computing_publication_material 'Bruker SHELXTL'
_computing_structure_refinement 'SHELXL-97 (Sheldrick, 1997)'
_computing_structure_solution 'SHELXS-97 (Sheldrick, 1990)'
_diffrn_ambient_temperature 293(2)
_diffrn_measured_fraction_theta_full 0.999
_diffrn_measured_fraction_theta_max 0.999
_diffrn_measurement_device_type 'CCD area detector'
_diffrn_measurement_method 'phi and omega scans'
_diffrn_radiation_monochromator graphite
_diffrn_radiation_source 'fine-focus sealed tube'
_diffrn_radiation_type MoK\a
_diffrn_radiation_wavelength 0.71073
_diffrn_reflns_av_R_equivalents 0.0547
_diffrn_reflns_av_sigmaI/netI 0.0456
_diffrn_reflns_limit_h_max 15
_diffrn_reflns_limit_h_min -14
_diffrn_reflns_limit_k_max 14
_diffrn_reflns_limit_k_min -16
_diffrn_reflns_limit_l_max 19
_diffrn_reflns_limit_l_min -17
_diffrn_reflns_number 14526
_diffrn_reflns_theta_full 27.00
_diffrn_reflns_theta_max 27.00
_diffrn_reflns_theta_min 2.01
_exptl_absorpt_coefficient_mu 1.200
_exptl_absorpt_correction_T_max 1.00000
_exptl_absorpt_correction_T_min 0.56929
_exptl_absorpt_correction_type empirical
_exptl_absorpt_process_details sadabs
_exptl_crystal_colour red
_exptl_crystal_density_diffrn 1.558
_exptl_crystal_density_method 'not measured'
_exptl_crystal_description prismatic
_exptl_crystal_F_000 1168
_exptl_crystal_size_max 0.369
_exptl_crystal_size_mid 0.307
_exptl_crystal_size_min 0.210
_refine_diff_density_max 0.756
_refine_diff_density_min -0.445
_refine_diff_density_rms 0.071
_refine_ls_abs_structure_details 'Flack H D (1983), Acta Cryst. A39, 876-881'
_refine_ls_abs_structure_Flack -0.03(3)
_refine_ls_extinction_expression Fc^*^=kFc[1+0.001xFc^2^\l^3^/sin(2\q)]^-1/4^
_refine_ls_extinction_method SHELXL
_refine_ls_goodness_of_fit_ref 1.016
_refine_ls_hydrogen_treatment constr
_refine_ls_matrix_type full
_refine_ls_number_parameters 276
_refine_ls_number_reflns 5341
_refine_ls_number_restraints 0
_refine_ls_restrained_S_all 1.016
_refine_ls_R_factor_all 0.0335
_refine_ls_R_factor_gt 0.0321
_refine_ls_shift/su_max 0.002
_refine_ls_shift/su_mean 0.000
_refine_ls_structure_factor_coef Fsqd
_refine_ls_weighting_details 'calc w=1/[\s^2^(Fo^2^)+(0.0409P)^2^+0.0000P] where P=(Fo^2^+2Fc^2^)/3'
_refine_ls_weighting_scheme calc
_refine_ls_wR_factor_gt 0.0750
_refine_ls_wR_factor_ref 0.0757
_reflns_number_gt 5145
_reflns_number_total 5341
_reflns_threshold_expression >2sigma(I)
_cod_data_source_file ol102521q_si_003.cif
_cod_data_source_block cd20136
_cod_depositor_comments
;
The following automatic conversions were performed:

'_symmetry_cell_setting' value 'Orthorhombic' changed to
'orthorhombic' according to
/home/saulius/struct/CIF-dictionaries/cif_core.dic dictionary named
'cif_core.dic' version 2.4.2 from 2011-04-26.

Automatic conversion script
Id: cif_fix_values 1715 2011-07-08 13:25:40Z adriana 
;
_cod_original_sg_symbol_H-M P2(1)2(1)2(1)
_cod_database_code 1503326

loop_
_symmetry_equiv_pos_as_xyz
'x, y, z'
'-x+1/2, -y, z+1/2'
'-x, y+1/2, -z+1/2'
'x+1/2, -y+1/2, -z'

loop_
_atom_site_label
_atom_site_type_symbol
_atom_site_fract_x
_atom_site_fract_y
_atom_site_fract_z
_atom_site_U_iso_or_equiv
_atom_site_adp_type
_atom_site_occupancy
_atom_site_symmetry_multiplicity
_atom_site_calc_flag
_atom_site_refinement_flags
Pd1 Pd 0.593133(19) 0.415385(16) 0.008911(14) 0.02868(8) Uani 1 1 d .
Cl1 Cl 0.43600(7) 0.42601(7) 0.09716(6) 0.0429(2) Uani 1 1 d .
Cl2 Cl 0.47598(9) 0.45061(8) -0.10596(7) 0.0530(3) Uani 1 1 d .
Cl3 Cl 0.59938(15) 0.05594(16) 0.84263(11) 0.1121(6) Uani 1 1 d .
Cl4 Cl 0.6732(2) 0.20784(18) 0.72386(12) 0.1233(7) Uani 1 1 d .
C1 C 0.7688(3) 0.4648(2) -0.0414(2) 0.0329(7) Uani 1 1 d .
C2 C 0.7237(3) 0.3883(2) -0.0899(2) 0.0361(8) Uani 1 1 d .
H2 H 0.6697 0.3978 -0.1323 0.043 Uiso 1 1 calc R
C3 C 0.7718(3) 0.2884(2) -0.0661(2) 0.0362(7) Uani 1 1 d .
H3A H 0.8364 0.2713 -0.1014 0.043 Uiso 1 1 calc R
H3B H 0.7158 0.2353 -0.0703 0.043 Uiso 1 1 calc R
C4 C 0.8064(3) 0.3079(2) 0.0269(2) 0.0348(7) Uani 1 1 d .
H4 H 0.8670 0.2632 0.0463 0.042 Uiso 1 1 calc R
C5 C 0.8396(3) 0.4204(2) 0.0298(2) 0.0351(7) Uani 1 1 d .
H5 H 0.9206 0.4313 0.0215 0.042 Uiso 1 1 calc R
C6 C 0.7976(3) 0.4594(3) 0.1158(2) 0.0385(8) Uani 1 1 d .
H6A H 0.8523 0.4478 0.1608 0.046 Uiso 1 1 calc R
H6B H 0.7791 0.5306 0.1134 0.046 Uiso 1 1 calc R
C7 C 0.6947(3) 0.3960(2) 0.1273(2) 0.0331(7) Uani 1 1 d .
H7 H 0.6321 0.4153 0.1592 0.040 Uiso 1 1 calc R
C8 C 0.7037(3) 0.3051(2) 0.0848(2) 0.0302(6) Uani 1 1 d .
C9 C 0.6454(3) 0.2101(2) 0.1063(2) 0.0334(7) Uani 1 1 d .
C10 C 0.6795(3) 0.1194(2) 0.0700(2) 0.0352(7) Uani 1 1 d .
H10 H 0.7363 0.1195 0.0289 0.042 Uiso 1 1 calc R
C11 C 0.6303(3) 0.0292(2) 0.0938(2) 0.0403(8) Uani 1 1 d .
C12 C 0.5482(3) 0.0288(3) 0.1551(3) 0.0455(9) Uani 1 1 d .
H12 H 0.5153 -0.0320 0.1712 0.055 Uiso 1 1 calc R
C13 C 0.5123(3) 0.1188(3) 0.1944(2) 0.0397(8) Uani 1 1 d .
C14 C 0.5617(3) 0.2076(3) 0.1694(2) 0.0369(8) Uani 1 1 d .
H14 H 0.5390 0.2676 0.1949 0.044 Uiso 1 1 calc R
C15 C 0.6699(4) -0.0676(3) 0.0519(3) 0.0607(11) Uani 1 1 d .
H15A H 0.6386 -0.1243 0.0817 0.091 Uiso 1 1 calc R
H15B H 0.7508 -0.0709 0.0540 0.091 Uiso 1 1 calc R
H15C H 0.6454 -0.0688 -0.0066 0.091 Uiso 1 1 calc R
C16 C 0.4228(4) 0.1165(3) 0.2629(3) 0.0571(11) Uani 1 1 d .
H16A H 0.4524 0.0843 0.3130 0.086 Uiso 1 1 calc R
H16B H 0.3585 0.0796 0.2426 0.086 Uiso 1 1 calc R
H16C H 0.4006 0.1842 0.2766 0.086 Uiso 1 1 calc R
C17 C 0.7766(3) 0.5732(2) -0.0641(2) 0.0353(7) Uani 1 1 d .
C18 C 0.8584(3) 0.6326(3) -0.0259(2) 0.0410(8) Uani 1 1 d .
H18 H 0.9028 0.6048 0.0171 0.049 Uiso 1 1 calc R
C19 C 0.8763(3) 0.7317(3) -0.0494(2) 0.0441(9) Uani 1 1 d .
C20 C 0.8065(4) 0.7722(3) -0.1119(2) 0.0474(9) Uani 1 1 d .
H20 H 0.8165 0.8391 -0.1279 0.057 Uiso 1 1 calc R
C21 C 0.7224(3) 0.7159(3) -0.1513(2) 0.0435(8) Uani 1 1 d .
C22 C 0.7084(3) 0.6155(3) -0.1274(2) 0.0395(8) Uani 1 1 d .
H22 H 0.6533 0.5765 -0.1537 0.047 Uiso 1 1 calc R
C23 C 0.9665(4) 0.7935(3) -0.0058(3) 0.0596(11) Uani 1 1 d .
H23A H 0.9574 0.7888 0.0551 0.089 Uiso 1 1 calc R
H23B H 0.9599 0.8627 -0.0231 0.089 Uiso 1 1 calc R
H23C H 1.0396 0.7684 -0.0215 0.089 Uiso 1 1 calc R
C24 C 0.6474(4) 0.7640(3) -0.2162(3) 0.0619(12) Uani 1 1 d .
H24A H 0.5979 0.8111 -0.1884 0.093 Uiso 1 1 calc R
H24B H 0.6033 0.7131 -0.2442 0.093 Uiso 1 1 calc R
H24C H 0.6926 0.7989 -0.2576 0.093 Uiso 1 1 calc R
C25 C 0.6900(4) 0.0827(5) 0.7593(3) 0.0882(18) Uani 1 1 d .
H25A H 0.6753 0.0368 0.7124 0.106 Uiso 1 1 calc R
H25B H 0.7673 0.0725 0.7779 0.106 Uiso 1 1 calc R

loop_
_atom_site_aniso_label
_atom_site_aniso_U_11
_atom_site_aniso_U_22
_atom_site_aniso_U_33
_atom_site_aniso_U_23
_atom_site_aniso_U_13
_atom_site_aniso_U_12
Pd1 0.02858(12) 0.02357(11) 0.03390(12) -0.00220(9) 0.00058(9) 0.00054(9)
Cl1 0.0316(4) 0.0403(5) 0.0569(5) -0.0013(4) 0.0088(3) 0.0000(4)
Cl2 0.0425(5) 0.0620(6) 0.0546(6) 0.0084(4) -0.0131(4) 0.0015(4)
Cl3 0.0980(12) 0.1488(15) 0.0897(10) -0.0161(10) 0.0251(9) -0.0305(11)
Cl4 0.1404(18) 0.1359(16) 0.0936(12) -0.0183(11) -0.0073(11) -0.0363(14)
C1 0.0316(17) 0.0311(16) 0.0360(17) 0.0026(13) 0.0052(13) 0.0038(13)
C2 0.0380(18) 0.0326(18) 0.0376(18) -0.0025(13) 0.0044(15) 0.0042(14)
C3 0.0396(19) 0.0278(16) 0.0413(18) -0.0010(14) 0.0076(15) 0.0010(14)
C4 0.0288(17) 0.0279(16) 0.0477(19) 0.0040(14) 0.0059(14) 0.0042(12)
C5 0.0306(16) 0.0311(16) 0.0437(17) 0.0035(15) 0.0017(13) -0.0034(14)
C6 0.0374(19) 0.0347(17) 0.0435(19) 0.0023(15) -0.0022(15) -0.0036(14)
C7 0.0343(18) 0.0305(18) 0.0344(16) -0.0006(13) 0.0002(13) -0.0011(13)
C8 0.0301(16) 0.0287(16) 0.0317(16) 0.0027(12) -0.0001(13) 0.0009(12)
C9 0.0323(17) 0.0278(16) 0.0401(17) 0.0052(13) -0.0027(14) 0.0017(13)
C10 0.0343(18) 0.0301(16) 0.0410(18) 0.0020(13) -0.0050(14) 0.0024(13)
C11 0.041(2) 0.0274(17) 0.053(2) 0.0051(15) -0.0107(16) -0.0010(13)
C12 0.043(2) 0.0312(19) 0.062(2) 0.0171(17) -0.0099(18) -0.0080(15)
C13 0.0346(18) 0.044(2) 0.0402(18) 0.0193(15) -0.0027(15) 0.0015(15)
C14 0.039(2) 0.0330(17) 0.0384(18) 0.0082(14) -0.0002(14) 0.0022(13)
C15 0.068(3) 0.030(2) 0.083(3) -0.0028(19) -0.009(2) 0.0013(19)
C16 0.050(3) 0.060(3) 0.061(2) 0.0305(19) 0.007(2) -0.0033(19)
C17 0.0415(18) 0.0280(16) 0.0364(17) 0.0016(14) 0.0094(13) 0.0009(14)
C18 0.049(2) 0.0311(17) 0.0433(19) -0.0005(14) 0.0052(16) -0.0030(15)
C19 0.051(2) 0.0325(19) 0.049(2) -0.0028(15) 0.0113(17) -0.0045(15)
C20 0.065(3) 0.0278(18) 0.050(2) 0.0051(15) 0.018(2) 0.0028(16)
C21 0.052(2) 0.0383(19) 0.0397(19) 0.0045(15) 0.0087(17) 0.0055(17)
C22 0.043(2) 0.0358(18) 0.0397(19) 0.0006(14) 0.0079(15) 0.0008(14)
C23 0.073(3) 0.0385(18) 0.067(3) -0.001(2) 0.003(2) -0.0151(18)
C24 0.077(3) 0.054(3) 0.056(3) 0.014(2) 0.004(2) 0.015(2)
C25 0.065(3) 0.124(5) 0.076(3) -0.037(4) -0.001(3) -0.003(3)

loop_
_atom_type_symbol
_atom_type_description
_atom_type_scat_dispersion_real
_atom_type_scat_dispersion_imag
_atom_type_scat_source
C C 0.0033 0.0016 'International Tables Vol C Tables 4.2.6.8 and 6.1.1.4'
H H 0.0000 0.0000 'International Tables Vol C Tables 4.2.6.8 and 6.1.1.4'
Cl Cl 0.1484 0.1585 'International Tables Vol C Tables 4.2.6.8 and 6.1.1.4'
Pd Pd -0.9988 1.0072 'International Tables Vol C Tables 4.2.6.8 and 6.1.1.4'

loop_
_geom_angle_atom_site_label_1
_geom_angle_atom_site_label_2
_geom_angle_atom_site_label_3
_geom_angle
C2 Pd1 C7 100.65(13)
C2 Pd1 C8 81.91(12)
C7 Pd1 C8 35.55(11)
C2 Pd1 Cl2 84.81(10)
C7 Pd1 Cl2 173.21(9)
C8 Pd1 Cl2 150.61(8)
C2 Pd1 C1 35.20(12)
C7 Pd1 C1 80.23(12)
C8 Pd1 C1 81.02(11)
Cl2 Pd1 C1 102.51(9)
C2 Pd1 Cl1 169.79(9)
C7 Pd1 Cl1 86.87(9)
C8 Pd1 Cl1 100.88(8)
Cl2 Pd1 Cl1 88.22(4)
C1 Pd1 Cl1 154.68(9)
C2 C1 C17 127.4(3)
C2 C1 C5 109.5(3)
C17 C1 C5 121.2(3)
C2 C1 Pd1 68.28(19)
C17 C1 Pd1 114.3(2)
C5 C1 Pd1 97.85(19)
C1 C2 C3 111.7(3)
C1 C2 Pd1 76.51(19)
C3 C2 Pd1 103.7(2)
C1 C2 H2 124.1
C3 C2 H2 124.1
Pd1 C2 H2 89.8
C2 C3 C4 100.9(3)
C2 C3 H3A 111.6
C4 C3 H3A 111.6
C2 C3 H3B 111.6
C4 C3 H3B 111.6
H3A C3 H3B 109.4
C8 C4 C3 110.4(3)
C8 C4 C5 102.1(3)
C3 C4 C5 105.0(3)
C8 C4 H4 112.9
C3 C4 H4 112.9
C5 C4 H4 112.9
C1 C5 C6 109.7(3)
C1 C5 C4 102.3(3)
C6 C5 C4 105.7(3)
C1 C5 H5 112.8
C6 C5 H5 112.8
C4 C5 H5 112.8
C7 C6 C5 100.5(3)
C7 C6 H6A 111.7
C5 C6 H6A 111.7
C7 C6 H6B 111.7
C5 C6 H6B 111.7
H6A C6 H6B 109.4
C8 C7 C6 111.8(3)
C8 C7 Pd1 75.01(18)
C6 C7 Pd1 106.0(2)
C8 C7 H7 124.1
C6 C7 H7 124.1
Pd1 C7 H7 89.1
C7 C8 C9 126.8(3)
C7 C8 C4 109.2(3)
C9 C8 C4 122.1(3)
C7 C8 Pd1 69.44(17)
C9 C8 Pd1 113.3(2)
C4 C8 Pd1 97.66(19)
C10 C9 C14 118.3(3)
C10 C9 C8 120.6(3)
C14 C9 C8 120.8(3)
C11 C10 C9 121.1(3)
C11 C10 H10 119.5
C9 C10 H10 119.5
C12 C11 C10 119.5(3)
C12 C11 C15 121.4(3)
C10 C11 C15 119.1(3)
C11 C12 C13 121.2(3)
C11 C12 H12 119.4
C13 C12 H12 119.4
C14 C13 C12 118.4(3)
C14 C13 C16 121.3(3)
C12 C13 C16 120.3(3)
C13 C14 C9 121.5(3)
C13 C14 H14 119.2
C9 C14 H14 119.2
C11 C15 H15A 109.5
C11 C15 H15B 109.5
H15A C15 H15B 109.5
C11 C15 H15C 109.5
H15A C15 H15C 109.5
H15B C15 H15C 109.5
C13 C16 H16A 109.5
C13 C16 H16B 109.5
H16A C16 H16B 109.5
C13 C16 H16C 109.5
H16A C16 H16C 109.5
H16B C16 H16C 109.5
C18 C17 C22 118.8(3)
C18 C17 C1 119.5(3)
C22 C17 C1 121.6(3)
C19 C18 C17 122.3(4)
C19 C18 H18 118.8
C17 C18 H18 118.8
C18 C19 C20 117.6(4)
C18 C19 C23 120.4(4)
C20 C19 C23 122.0(3)
C19 C20 C21 122.1(3)
C19 C20 H20 118.9
C21 C20 H20 118.9
C20 C21 C22 118.7(4)
C20 C21 C24 119.9(4)
C22 C21 C24 121.4(4)
C21 C22 C17 120.4(3)
C21 C22 H22 119.8
C17 C22 H22 119.8
C19 C23 H23A 109.5
C19 C23 H23B 109.5
H23A C23 H23B 109.5
C19 C23 H23C 109.5
H23A C23 H23C 109.5
H23B C23 H23C 109.5
C21 C24 H24A 109.5
C21 C24 H24B 109.5
H24A C24 H24B 109.5
C21 C24 H24C 109.5
H24A C24 H24C 109.5
H24B C24 H24C 109.5
Cl3 C25 Cl4 111.2(3)
Cl3 C25 H25A 109.4
Cl4 C25 H25A 109.4
Cl3 C25 H25B 109.4
Cl4 C25 H25B 109.4
H25A C25 H25B 108.0

loop_
_geom_bond_atom_site_label_1
_geom_bond_atom_site_label_2
_geom_bond_distance
Pd1 C2 2.216(3)
Pd1 C7 2.224(3)
Pd1 C8 2.294(3)
Pd1 Cl2 2.3183(10)
Pd1 C1 2.320(3)
Pd1 Cl1 2.3219(8)
Cl3 C25 1.725(6)
Cl4 C25 1.762(7)
C1 C2 1.375(5)
C1 C17 1.483(5)
C1 C5 1.514(5)
C2 C3 1.490(5)
C2 H2 0.9300
C3 C4 1.534(5)
C3 H3A 0.9700
C3 H3B 0.9700
C4 C8 1.517(4)
C4 C5 1.545(4)
C4 H4 0.9800
C5 C6 1.525(5)
C5 H5 0.9800
C6 C7 1.491(5)
C6 H6A 0.9700
C6 H6B 0.9700
C7 C8 1.381(4)
C7 H7 0.9300
C8 C9 1.476(4)
C9 C10 1.390(5)
C9 C14 1.399(5)
C10 C11 1.383(5)
C10 H10 0.9300
C11 C12 1.366(6)
C11 C15 1.515(5)
C12 C13 1.408(5)
C12 H12 0.9300
C13 C14 1.373(5)
C13 C16 1.508(5)
C14 H14 0.9300
C15 H15A 0.9600
C15 H15B 0.9600
C15 H15C 0.9600
C16 H16A 0.9600
C16 H16B 0.9600
C16 H16C 0.9600
C17 C18 1.385(5)
C17 C22 1.396(5)
C18 C19 1.381(5)
C18 H18 0.9300
C19 C20 1.388(6)
C19 C23 1.510(5)
C20 C21 1.389(6)
C20 H20 0.9300
C21 C22 1.393(5)
C21 C24 1.493(6)
C22 H22 0.9300
C23 H23A 0.9600
C23 H23B 0.9600
C23 H23C 0.9600
C24 H24A 0.9600
C24 H24B 0.9600
C24 H24C 0.9600
C25 H25A 0.9700
C25 H25B 0.9700

loop_
_geom_hbond_atom_site_label_D
_geom_hbond_atom_site_label_H
_geom_hbond_atom_site_label_A
_geom_hbond_distance_DH
_geom_hbond_distance_HA
_geom_hbond_distance_DA
_geom_hbond_angle_DHA
_geom_hbond_site_symmetry_A
C6 H6A Cl3 0.97 2.93 3.640(4) 131.1 4_556
C25 H25A Cl2 0.97 2.70 3.563(5) 148.4 3_645
C25 H25B Cl1 0.97 2.80 3.681(5) 152.1 4_556
C3 H3A Cl1 0.97 2.87 3.480(3) 121.6 4

loop_
_geom_torsion_atom_site_label_1
_geom_torsion_atom_site_label_2
_geom_torsion_atom_site_label_3
_geom_torsion_atom_site_label_4
_geom_torsion
C7 Pd1 C1 C2 124.7(2)
C8 Pd1 C1 C2 88.7(2)
Cl2 Pd1 C1 C2 -61.62(19)
Cl1 Pd1 C1 C2 -174.86(17)
C2 Pd1 C1 C17 122.6(3)
C7 Pd1 C1 C17 -112.7(3)
C8 Pd1 C1 C17 -148.8(3)
Cl2 Pd1 C1 C17 60.9(2)
Cl1 Pd1 C1 C17 -52.3(4)
C2 Pd1 C1 C5 -107.9(3)
C7 Pd1 C1 C5 16.77(19)
C8 Pd1 C1 C5 -19.27(19)
Cl2 Pd1 C1 C5 -169.56(17)
Cl1 Pd1 C1 C5 77.2(3)
C17 C1 C2 C3 155.8(3)
C5 C1 C2 C3 -8.8(4)
Pd1 C1 C2 C3 -99.6(3)
C17 C1 C2 Pd1 -104.6(3)
C5 C1 C2 Pd1 90.9(2)
C7 Pd1 C2 C1 -55.5(2)
C8 Pd1 C2 C1 -85.9(2)
Cl2 Pd1 C2 C1 120.41(18)
Cl1 Pd1 C2 C1 167.5(4)
C7 Pd1 C2 C3 54.0(2)
C8 Pd1 C2 C3 23.6(2)
Cl2 Pd1 C2 C3 -130.1(2)
C1 Pd1 C2 C3 109.5(3)
Cl1 Pd1 C2 C3 -83.0(6)
C1 C2 C3 C4 25.8(4)
Pd1 C2 C3 C4 -54.9(3)
C2 C3 C4 C8 77.3(3)
C2 C3 C4 C5 -32.0(3)
C2 C1 C5 C6 -124.1(3)
C17 C1 C5 C6 70.3(4)
Pd1 C1 C5 C6 -54.4(3)
C2 C1 C5 C4 -12.2(3)
C17 C1 C5 C4 -177.9(3)
Pd1 C1 C5 C4 57.5(2)
C8 C4 C5 C1 -87.6(3)
C3 C4 C5 C1 27.6(3)
C8 C4 C5 C6 27.2(3)
C3 C4 C5 C6 142.5(3)
C1 C5 C6 C7 77.2(3)
C4 C5 C6 C7 -32.5(3)
C5 C6 C7 C8 27.0(4)
C5 C6 C7 Pd1 -52.9(3)
C2 Pd1 C7 C8 -59.4(2)
Cl2 Pd1 C7 C8 157.4(7)
C1 Pd1 C7 C8 -88.2(2)
Cl1 Pd1 C7 C8 113.67(18)
C2 Pd1 C7 C6 49.4(2)
C8 Pd1 C7 C6 108.8(3)
Cl2 Pd1 C7 C6 -93.8(8)
C1 Pd1 C7 C6 20.6(2)
Cl1 Pd1 C7 C6 -137.5(2)
C6 C7 C8 C9 154.1(3)
Pd1 C7 C8 C9 -104.3(3)
C6 C7 C8 C4 -10.4(4)
Pd1 C7 C8 C4 91.2(2)
C6 C7 C8 Pd1 -101.6(3)
C3 C4 C8 C7 -122.0(3)
C5 C4 C8 C7 -10.8(3)
C3 C4 C8 C9 72.6(4)
C5 C4 C8 C9 -176.2(3)
C3 C4 C8 Pd1 -51.2(3)
C5 C4 C8 Pd1 60.1(2)
C2 Pd1 C8 C7 121.3(2)
Cl2 Pd1 C8 C7 -174.68(16)
C1 Pd1 C8 C7 85.7(2)
Cl1 Pd1 C8 C7 -68.63(19)
C2 Pd1 C8 C9 -116.3(2)
C7 Pd1 C8 C9 122.4(3)
Cl2 Pd1 C8 C9 -52.3(3)
C1 Pd1 C8 C9 -151.9(2)
Cl1 Pd1 C8 C9 53.7(2)
C2 Pd1 C8 C4 13.65(19)
C7 Pd1 C8 C4 -107.7(3)
Cl2 Pd1 C8 C4 77.6(3)
C1 Pd1 C8 C4 -21.95(19)
Cl1 Pd1 C8 C4 -176.31(17)
C7 C8 C9 C10 -166.3(3)
C4 C8 C9 C10 -3.6(5)
Pd1 C8 C9 C10 112.6(3)
C7 C8 C9 C14 7.9(5)
C4 C8 C9 C14 170.6(3)
Pd1 C8 C9 C14 -73.2(3)
C14 C9 C10 C11 1.5(5)
C8 C9 C10 C11 175.8(3)
C9 C10 C11 C12 -1.1(5)
C9 C10 C11 C15 179.6(3)
C10 C11 C12 C13 0.2(5)
C15 C11 C12 C13 179.4(4)
C11 C12 C13 C14 0.3(5)
C11 C12 C13 C16 -179.0(4)
C12 C13 C14 C9 0.2(5)
C16 C13 C14 C9 179.5(3)
C10 C9 C14 C13 -1.0(5)
C8 C9 C14 C13 -175.3(3)
C2 C1 C17 C18 -155.9(3)
C5 C1 C17 C18 7.0(5)
Pd1 C1 C17 C18 123.7(3)
C2 C1 C17 C22 19.7(5)
C5 C1 C17 C22 -177.4(3)
Pd1 C1 C17 C22 -60.8(4)
C22 C17 C18 C19 -1.3(5)
C1 C17 C18 C19 174.4(3)
C17 C18 C19 C20 1.9(6)
C17 C18 C19 C23 179.9(3)
C18 C19 C20 C21 -1.0(6)
C23 C19 C20 C21 -179.1(4)
C19 C20 C21 C22 -0.4(6)
C19 C20 C21 C24 178.1(4)
C20 C21 C22 C17 1.0(5)
C24 C21 C22 C17 -177.4(3)
C18 C17 C22 C21 -0.2(5)
C1 C17 C22 C21 -175.8(3)
